data_1503114
loop_
_publ_author_name
'Shenvi, Ryan A.'
'Corey, E. J.'

_publ_section_title
;
 Synthetic access to bent polycycles by cation-pi cyclization.
;
_journal_issue 15
_journal_name_full 'Organic letters'
_journal_page_first 3548
_journal_page_last 3551
_journal_paper_doi 10.1021/ol101410g
_journal_volume 12
_journal_year 2010
_chemical_absolute_configuration ad
_chemical_formula_sum 'C58 H68 Br4 O7'
_chemical_formula_weight 1196.76
_chemical_name_systematic
; 
 ? 
;
_space_group_IT_number 4
_symmetry_cell_setting monoclinic
_symmetry_space_group_name_Hall 'P 2yb'
_symmetry_space_group_name_H-M 'P 1 21 1'
_atom_sites_solution_hydrogens geom
_atom_sites_solution_primary direct
_atom_sites_solution_secondary difmap
_audit_creation_method SHELXL-97
_cell_angle_alpha 90.00
_cell_angle_beta 104.272(2)
_cell_angle_gamma 90.00
_cell_formula_units_Z 2
_cell_length_a 19.335(2)
_cell_length_b 7.4272(10)
_cell_length_c 20.267(3)
_cell_measurement_reflns_used 12458
_cell_measurement_temperature 100(2)
_cell_measurement_theta_max 27.0
_cell_measurement_theta_min 2.56
_cell_volume 2820.6(6)
_computing_cell_refinement 'SAINT 7.46A (Bruker-AXS, 2009)'
_computing_data_collection 'APEX2 v2009.3.0 (Bruker-AXS, 2009)'
_computing_data_reduction 'SAINT 7.46A (Bruker-AXS, 2009)'
_computing_molecular_graphics 'Bruker SHELXTL'
_computing_publication_material 'Bruker SHELXTL'
_computing_structure_refinement 'SHELXL-97 (Sheldrick, 2008)'
_computing_structure_solution 'SHELXS-97 (Sheldrick, 2008)'
_diffrn_ambient_temperature 100(2)
_diffrn_measured_fraction_theta_full 0.997
_diffrn_measured_fraction_theta_max 0.997
_diffrn_measurement_device_type 'CCD area detector'
_diffrn_measurement_method 'phi and omega scans'
_diffrn_radiation_monochromator graphite
_diffrn_radiation_source 'fine-focus sealed tube'
_diffrn_radiation_type MoK\a
_diffrn_radiation_wavelength 0.71073
_diffrn_reflns_av_R_equivalents 0.0763
_diffrn_reflns_av_sigmaI/netI 0.0993
_diffrn_reflns_limit_h_max 23
_diffrn_reflns_limit_h_min -24
_diffrn_reflns_limit_k_max 9
_diffrn_reflns_limit_k_min -9
_diffrn_reflns_limit_l_max 25
_diffrn_reflns_limit_l_min -25
_diffrn_reflns_number 33724
_diffrn_reflns_theta_full 27.11
_diffrn_reflns_theta_max 27.11
_diffrn_reflns_theta_min 1.68
_exptl_absorpt_coefficient_mu 2.903
_exptl_absorpt_correction_T_max 0.8927
_exptl_absorpt_correction_T_min 0.3752
_exptl_absorpt_correction_type multi-scan
_exptl_absorpt_process_details sadabs
_exptl_crystal_colour colorless
_exptl_crystal_density_diffrn 1.409
_exptl_crystal_density_method 'not measured'
_exptl_crystal_description needle
_exptl_crystal_F_000 1224
_exptl_crystal_size_max 0.42
_exptl_crystal_size_mid 0.06
_exptl_crystal_size_min 0.04
_refine_diff_density_max 0.737
_refine_diff_density_min -0.691
_refine_diff_density_rms 0.104
_refine_ls_abs_structure_details 'Flack H D (1983), Acta Cryst. A39, 876-881'
_refine_ls_abs_structure_Flack 0.001(9)
_refine_ls_extinction_method none
_refine_ls_goodness_of_fit_ref 1.029
_refine_ls_hydrogen_treatment constr
_refine_ls_matrix_type full
_refine_ls_number_parameters 675
_refine_ls_number_reflns 12442
_refine_ls_number_restraints 81
_refine_ls_restrained_S_all 1.027
_refine_ls_R_factor_all 0.0924
_refine_ls_R_factor_gt 0.0559
_refine_ls_shift/su_max 0.002
_refine_ls_shift/su_mean 0.000
_refine_ls_structure_factor_coef Fsqd
_refine_ls_weighting_details 'calc w=1/[\s^2^(Fo^2^)+(0.0560P)^2^+0.0000P] where P=(Fo^2^+2Fc^2^)/3'
_refine_ls_weighting_scheme calc
_refine_ls_wR_factor_gt 0.1243
_refine_ls_wR_factor_ref 0.1317
_reflns_number_gt 7776
_reflns_number_total 12442
_reflns_threshold_expression >2sigma(I)
_cod_data_source_file ol101410g_si_003.cif
_cod_data_source_block RAS-913-2
_cod_depositor_comments
;
The following automatic conversions were performed:

'_symmetry_cell_setting' value 'Monoclinic' changed to 'monoclinic'
according to /home/saulius/struct/CIF-dictionaries/cif_core.dic
dictionary named 'cif_core.dic' version 2.4.2 from 2011-04-26.

Automatic conversion script
Id: cif_fix_values 1715 2011-07-08 13:25:40Z adriana 
;
_cod_original_sg_symbol_H-M P21
_cod_database_code 1503114

loop_
_symmetry_equiv_pos_as_xyz
'x, y, z'
'-x, y+1/2, -z'

loop_
_atom_site_label
_atom_site_type_symbol
_atom_site_fract_x
_atom_site_fract_y
_atom_site_fract_z
_atom_site_U_iso_or_equiv
_atom_site_adp_type
_atom_site_occupancy
_atom_site_symmetry_multiplicity
_atom_site_calc_flag
_atom_site_refinement_flags
Br1 Br 2.10041(3) 1.26125(10) 0.92321(3) 0.05346(19) Uani 1 1 d .
Br2 Br 1.99608(3) 1.28270(11) 1.15957(3) 0.0611(2) Uani 1 1 d .
Br3 Br 0.55767(4) 0.49978(10) 0.14829(4) 0.0760(3) Uani 1 1 d .
Br4 Br 0.61236(4) -0.15294(9) 0.29262(4) 0.0603(2) Uani 1 1 d .
O1 O 1.45131(17) 1.1012(4) 0.60602(19) 0.0325(9) Uani 1 1 d .
O2 O 1.21210(18) 0.6155(4) 0.46971(19) 0.0295(9) Uani 1 1 d .
O3 O 1.81527(18) 1.1491(5) 0.85598(19) 0.0374(10) Uani 1 1 d .
O4 O 1.7706(2) 1.2924(8) 0.9344(2) 0.0754(17) Uani 1 1 d .
O5 O 0.82058(18) 0.5287(5) 0.31565(19) 0.0376(9) Uani 1 1 d .
O6 O 0.83518(19) 0.2901(5) 0.38685(19) 0.0407(9) Uani 1 1 d .
C1 C 1.7435(3) 1.1205(8) 0.8117(3) 0.0344(14) Uani 1 1 d .
H1A H 1.7077 1.1726 0.8344 0.041 Uiso 1 1 calc R
C2 C 1.7404(3) 1.2241(7) 0.7471(3) 0.0404(15) Uani 1 1 d .
H2A H 1.7787 1.1824 0.7261 0.048 Uiso 1 1 calc R
H2B H 1.7477 1.3540 0.7575 0.048 Uiso 1 1 calc R
C3 C 1.6665(3) 1.1940(8) 0.6971(3) 0.0383(14) Uani 1 1 d .
H3A H 1.6291 1.2449 0.7173 0.046 Uiso 1 1 calc R
H3B H 1.6650 1.2600 0.6543 0.046 Uiso 1 1 calc R
C4 C 1.6501(3) 0.9969(7) 0.6806(3) 0.0327(13) Uani 1 1 d .
C5 C 1.5719(3) 0.9734(7) 0.6357(3) 0.0294(13) Uani 1 1 d .
H5A H 1.5724 1.0180 0.5893 0.035 Uiso 1 1 calc R
C6 C 1.5167(3) 1.0872(7) 0.6588(3) 0.0362(14) Uani 1 1 d .
H6A H 1.5064 1.0324 0.6999 0.043 Uiso 1 1 calc R
H6B H 1.5363 1.2092 0.6711 0.043 Uiso 1 1 calc R
C7 C 1.4222(3) 0.9363(7) 0.5845(3) 0.0295(13) Uani 1 1 d .
C8 C 1.3482(3) 0.9428(7) 0.5475(3) 0.0267(13) Uani 1 1 d .
C9 C 1.3105(3) 1.1056(7) 0.5320(3) 0.0275(12) Uani 1 1 d .
H9A H 1.3314 1.2165 0.5501 0.033 Uiso 1 1 calc R
C10 C 1.2429(3) 1.1006(7) 0.4898(3) 0.0278(12) Uani 1 1 d .
H10A H 1.2181 1.2111 0.4784 0.033 Uiso 1 1 calc R
C11 C 1.2084(3) 0.9410(7) 0.4628(3) 0.0270(12) Uani 1 1 d .
C12 C 1.1369(3) 0.9441(7) 0.4090(3) 0.0255(12) Uani 1 1 d .
C13 C 1.0793(3) 1.0314(6) 0.4388(3) 0.0254(12) Uani 1 1 d .
H13A H 1.0808 0.9754 0.4834 0.030 Uiso 1 1 calc R
H13B H 1.0906 1.1608 0.4467 0.030 Uiso 1 1 calc R
C14 C 1.0035(3) 1.0135(7) 0.3932(3) 0.0280(12) Uani 1 1 d .
H14A H 0.9691 1.0700 0.4160 0.034 Uiso 1 1 calc R
H14B H 1.0003 1.0772 0.3497 0.034 Uiso 1 1 calc R
C15 C 0.9842(2) 0.8149(6) 0.3791(2) 0.0255(12) Uani 1 1 d .
H15A H 0.9957 0.7569 0.4251 0.031 Uiso 1 1 calc R
C16 C 0.9038(2) 0.7820(7) 0.3507(2) 0.0272(11) Uani 1 1 d .
C17 C 0.8964(3) 0.5734(7) 0.3438(3) 0.0297(13) Uani 1 1 d .
H17A H 0.9118 0.5198 0.3903 0.036 Uiso 1 1 calc R
C18 C 0.9389(3) 0.4886(7) 0.3003(3) 0.0333(13) Uani 1 1 d .
H18A H 0.9254 0.5414 0.2541 0.040 Uiso 1 1 calc R
H18B H 0.9289 0.3578 0.2964 0.040 Uiso 1 1 calc R
C19 C 1.0186(3) 0.5197(7) 0.3317(3) 0.0315(13) Uani 1 1 d .
H19A H 1.0466 0.4651 0.3020 0.038 Uiso 1 1 calc R
H19B H 1.0325 0.4592 0.3766 0.038 Uiso 1 1 calc R
C20 C 1.0369(2) 0.7249(7) 0.3410(2) 0.0251(11) Uani 1 1 d .
C21 C 1.1142(2) 0.7496(7) 0.3842(2) 0.0258(11) Uani 1 1 d .
H21A H 1.1457 0.7152 0.3538 0.031 Uiso 1 1 calc R
C22 C 1.1361(3) 0.6263(7) 0.4468(3) 0.0285(13) Uani 1 1 d .
H22A H 1.1162 0.6740 0.4839 0.034 Uiso 1 1 calc R
H22B H 1.1162 0.5044 0.4350 0.034 Uiso 1 1 calc R
C23 C 1.2435(2) 0.7835(7) 0.4859(2) 0.0261(11) Uani 1 1 d .
C24 C 1.3152(2) 0.7766(7) 0.5247(2) 0.0271(11) Uani 1 1 d .
C25 C 1.3535(3) 0.6138(7) 0.5417(3) 0.0351(14) Uani 1 1 d .
H25A H 1.3298 0.5020 0.5301 0.042 Uiso 1 1 calc R
C26 C 1.4235(3) 0.6160(7) 0.5743(3) 0.0336(14) Uani 1 1 d .
H26A H 1.4483 0.5047 0.5834 0.040 Uiso 1 1 calc R
C27 C 1.4617(2) 0.7790(7) 0.5956(2) 0.0281(11) Uani 1 1 d .
C28 C 1.5426(2) 0.7759(7) 0.6257(2) 0.0297(11) Uani 1 1 d .
C29 C 1.5593(3) 0.6787(7) 0.6957(3) 0.0355(14) Uani 1 1 d .
H29A H 1.5291 0.7310 0.7238 0.043 Uiso 1 1 calc R
H29B H 1.5466 0.5499 0.6884 0.043 Uiso 1 1 calc R
C30 C 1.6363(3) 0.6933(7) 0.7338(3) 0.0360(14) Uani 1 1 d .
H30A H 1.6666 0.6366 0.7067 0.043 Uiso 1 1 calc R
H30B H 1.6437 0.6275 0.7774 0.043 Uiso 1 1 calc R
C31 C 1.6586(3) 0.8890(7) 0.7479(3) 0.0282(13) Uani 1 1 d .
H31A H 1.6215 0.9407 0.7691 0.034 Uiso 1 1 calc R
C32 C 1.7307(3) 0.9159(7) 0.8037(3) 0.0335(13) Uani 1 1 d .
C33 C 1.8192(3) 1.2336(9) 0.9138(3) 0.0460(16) Uani 1 1 d .
C34 C 1.8977(3) 1.2481(8) 0.9551(3) 0.0358(13) Uani 1 1 d .
C35 C 1.9524(3) 1.2426(8) 0.9244(3) 0.0366(13) Uani 1 1 d .
H35A H 1.9434 1.2298 0.8764 0.044 Uiso 1 1 calc R
C36 C 2.0226(3) 1.2559(8) 0.9644(3) 0.0361(13) Uani 1 1 d .
C37 C 2.0352(3) 1.2672(9) 1.0337(3) 0.0396(13) Uani 1 1 d .
H37A H 2.0827 1.2727 1.0613 0.048 Uiso 1 1 calc R
C38 C 1.9790(3) 1.2706(9) 1.0625(2) 0.0403(14) Uani 1 1 d .
C39 C 1.9084(3) 1.2647(8) 1.0236(3) 0.0397(13) Uani 1 1 d .
H39A H 1.8694 1.2719 1.0444 0.048 Uiso 1 1 calc R
C40 C 1.7025(3) 0.9331(9) 0.6376(3) 0.0434(16) Uani 1 1 d .
H40A H 1.7151 0.8066 0.6479 0.065 Uiso 1 1 calc R
H40B H 1.7459 1.0069 0.6490 0.065 Uiso 1 1 calc R
H40C H 1.6795 0.9458 0.5891 0.065 Uiso 1 1 calc R
C41 C 1.1498(3) 1.0627(7) 0.3501(3) 0.0340(13) Uani 1 1 d .
H41A H 1.1651 1.1831 0.3675 0.051 Uiso 1 1 calc R
H41B H 1.1054 1.0721 0.3143 0.051 Uiso 1 1 calc R
H41C H 1.1869 1.0078 0.3314 0.051 Uiso 1 1 calc R
C42 C 0.8695(3) 0.8765(7) 0.2833(3) 0.0353(14) Uani 1 1 d .
H42A H 0.8919 0.8335 0.2478 0.053 Uiso 1 1 calc R
H42B H 0.8764 1.0068 0.2888 0.053 Uiso 1 1 calc R
H42C H 0.8183 0.8494 0.2702 0.053 Uiso 1 1 calc R
C43 C 0.8627(3) 0.8390(8) 0.4029(3) 0.0354(13) Uani 1 1 d .
H43A H 0.8887 0.7989 0.4484 0.053 Uiso 1 1 calc R
H43B H 0.8152 0.7841 0.3912 0.053 Uiso 1 1 calc R
H43C H 0.8581 0.9704 0.4026 0.053 Uiso 1 1 calc R
C44 C 0.8000(3) 0.3753(7) 0.3397(3) 0.0338(13) Uani 1 1 d .
C45 C 0.7270(3) 0.3179(8) 0.3010(3) 0.0379(14) Uani 1 1 d .
C46 C 0.6838(3) 0.4252(8) 0.2527(3) 0.0443(15) Uani 1 1 d .
H46A H 0.6973 0.5451 0.2454 0.053 Uiso 1 1 calc R
C47 C 0.6189(3) 0.3531(10) 0.2142(4) 0.0554(18) Uani 1 1 d .
C48 C 0.5972(3) 0.1861(9) 0.2261(3) 0.0505(17) Uani 1 1 d .
H48A H 0.5529 0.1398 0.2004 0.061 Uiso 1 1 calc R
C49 C 0.6404(3) 0.0851(8) 0.2760(3) 0.0442(16) Uani 1 1 d .
C50 C 0.7043(3) 0.1471(8) 0.3151(3) 0.0402(15) Uani 1 1 d .
H50A H 0.7322 0.0758 0.3508 0.048 Uiso 1 1 calc R
C51 C 1.0298(3) 0.8022(7) 0.2683(2) 0.0301(12) Uani 1 1 d .
H51A H 1.0747 0.7839 0.2549 0.045 Uiso 1 1 calc R
H51B H 1.0192 0.9312 0.2681 0.045 Uiso 1 1 calc R
H51C H 0.9911 0.7400 0.2360 0.045 Uiso 1 1 calc R
C52 C 1.5736(3) 0.6721(9) 0.5744(3) 0.0484(17) Uani 1 1 d .
H52A H 1.6240 0.6457 0.5946 0.073 Uiso 1 1 calc R
H52B H 1.5692 0.7450 0.5333 0.073 Uiso 1 1 calc R
H52C H 1.5473 0.5591 0.5625 0.073 Uiso 1 1 calc R
C53 C 1.7952(2) 0.8217(8) 0.7850(3) 0.0418(15) Uani 1 1 d .
H53A H 1.8049 0.8796 0.7448 0.063 Uiso 1 1 calc R
H53B H 1.7840 0.6943 0.7752 0.063 Uiso 1 1 calc R
H53C H 1.8374 0.8317 0.8233 0.063 Uiso 1 1 calc R
C54 C 1.7236(3) 0.8457(10) 0.8710(3) 0.0532(17) Uani 1 1 d .
H54A H 1.6791 0.8906 0.8800 0.080 Uiso 1 1 calc R
H54B H 1.7642 0.8868 0.9071 0.080 Uiso 1 1 calc R
H54C H 1.7227 0.7138 0.8700 0.080 Uiso 1 1 calc R
O1S O 1.5569(4) 1.5608(12) 0.8644(4) 0.045(2) Uani 0.50 1 d PU
C1S C 1.5629(7) 1.591(2) 0.9326(6) 0.069(4) Uani 0.50 1 d PU
H1SA H 1.5156 1.5802 0.9428 0.083 Uiso 0.50 1 calc PR
H1SB H 1.5818 1.7129 0.9454 0.083 Uiso 0.50 1 calc PR
C2S C 1.6110(10) 1.457(2) 0.9701(8) 0.093(5) Uani 0.50 1 d PU
H2SA H 1.6035 1.4374 1.0161 0.111 Uiso 0.50 1 calc PR
H2SB H 1.6616 1.4889 0.9739 0.111 Uiso 0.50 1 calc PR
C3S C 1.5883(6) 1.296(2) 0.9247(6) 0.052(3) Uani 0.50 1 d PU
H3SA H 1.6260 1.2031 0.9312 0.062 Uiso 0.50 1 calc PR
H3SB H 1.5434 1.2424 0.9307 0.062 Uiso 0.50 1 calc PR
C4S C 1.5786(6) 1.3862(15) 0.8610(6) 0.038(3) Uani 0.50 1 d PU
H4SA H 1.6240 1.3847 0.8468 0.045 Uiso 0.50 1 calc PR
H4SB H 1.5424 1.3208 0.8261 0.045 Uiso 0.50 1 calc PR
O2S O 0.7658(5) 0.849(2) 0.1285(5) 0.091(3) Uani 0.50 1 d PU
C5S C 0.7103(8) 0.823(3) 0.0853(8) 0.093(3) Uani 0.50 1 d PU
H5SA H 0.6843 0.7231 0.1007 0.111 Uiso 0.50 1 calc PR
H5SB H 0.7224 0.7841 0.0428 0.111 Uiso 0.50 1 calc PR
C6S C 0.6608(8) 0.983(3) 0.0692(8) 0.094(3) Uani 0.50 1 d PU
H6SA H 0.6343 0.9847 0.0207 0.112 Uiso 0.50 1 calc PR
H6SB H 0.6266 0.9862 0.0984 0.112 Uiso 0.50 1 calc PR
C7S C 0.7140(8) 1.133(3) 0.0857(8) 0.091(3) Uani 0.50 1 d PU
H7SA H 0.7318 1.1675 0.0457 0.109 Uiso 0.50 1 calc PR
H7SB H 0.6938 1.2401 0.1032 0.109 Uiso 0.50 1 calc PR
C8S C 0.7634(8) 1.058(3) 0.1326(8) 0.089(3) Uani 0.50 1 d PU
H8SA H 0.7563 1.0921 0.1776 0.107 Uiso 0.50 1 calc PR
H8SB H 0.8103 1.1060 0.1295 0.107 Uiso 0.50 1 calc PR

loop_
_atom_site_aniso_label
_atom_site_aniso_U_11
_atom_site_aniso_U_22
_atom_site_aniso_U_33
_atom_site_aniso_U_23
_atom_site_aniso_U_13
_atom_site_aniso_U_12
Br1 0.0347(3) 0.0765(5) 0.0428(3) -0.0040(4) -0.0025(2) -0.0051(3)
Br2 0.0517(4) 0.0942(6) 0.0304(3) -0.0054(4) -0.0032(3) -0.0076(4)
Br3 0.0575(5) 0.0659(5) 0.0857(6) 0.0095(4) -0.0181(4) -0.0052(4)
Br4 0.0488(4) 0.0444(4) 0.0851(5) -0.0029(4) 0.0115(4) -0.0220(3)
O1 0.0195(18) 0.0156(18) 0.053(2) -0.0053(17) -0.0088(17) 0.0027(15)
O2 0.026(2) 0.0161(18) 0.037(2) 0.0022(16) -0.0084(17) -0.0020(15)
O3 0.0221(19) 0.044(2) 0.039(2) -0.0193(19) -0.0068(16) 0.0043(17)
O4 0.027(2) 0.123(5) 0.068(3) -0.054(3) -0.004(2) 0.013(3)
O5 0.026(2) 0.031(2) 0.050(2) 0.0053(19) 0.0000(17) -0.0093(17)
O6 0.038(2) 0.031(2) 0.052(2) 0.003(2) 0.0069(18) -0.0062(19)
C1 0.018(3) 0.048(4) 0.031(3) -0.010(3) -0.005(2) 0.006(2)
C2 0.025(3) 0.025(3) 0.062(4) -0.009(3) -0.007(3) -0.001(2)
C3 0.027(3) 0.031(3) 0.048(4) 0.000(3) -0.008(3) 0.003(2)
C4 0.023(3) 0.028(3) 0.040(3) -0.003(3) -0.005(2) 0.005(2)
C5 0.022(3) 0.020(3) 0.039(3) 0.001(2) -0.005(2) 0.007(2)
C6 0.031(3) 0.018(3) 0.051(4) -0.011(3) -0.007(3) -0.005(2)
C7 0.026(3) 0.026(3) 0.034(3) -0.006(2) 0.003(2) 0.003(2)
C8 0.023(3) 0.023(3) 0.029(3) -0.001(2) -0.003(2) -0.002(2)
C9 0.022(3) 0.016(3) 0.041(3) -0.003(2) 0.000(2) 0.001(2)
C10 0.026(3) 0.014(3) 0.041(3) 0.006(2) 0.004(2) 0.004(2)
C11 0.025(3) 0.022(3) 0.033(3) 0.003(2) 0.006(2) -0.001(2)
C12 0.022(3) 0.019(3) 0.031(3) 0.005(2) -0.002(2) -0.002(2)
C13 0.029(3) 0.013(3) 0.031(3) 0.001(2) 0.001(2) -0.003(2)
C14 0.026(3) 0.017(3) 0.041(3) 0.001(2) 0.007(2) -0.002(2)
C15 0.028(3) 0.020(3) 0.024(2) -0.001(2) -0.002(2) -0.007(2)
C16 0.025(3) 0.024(3) 0.032(3) -0.003(3) 0.008(2) -0.006(2)
C17 0.022(3) 0.026(3) 0.034(3) 0.000(2) -0.005(2) -0.008(2)
C18 0.031(3) 0.025(3) 0.035(3) -0.006(3) -0.006(2) -0.006(2)
C19 0.032(3) 0.025(3) 0.032(3) -0.002(2) -0.004(2) -0.005(2)
C20 0.023(3) 0.023(3) 0.026(3) 0.001(2) 0.000(2) 0.001(2)
C21 0.025(3) 0.022(3) 0.030(3) 0.001(2) 0.006(2) -0.001(2)
C22 0.029(3) 0.018(3) 0.033(3) 0.001(2) -0.003(2) -0.003(2)
C23 0.027(3) 0.017(2) 0.030(2) 0.001(2) -0.001(2) -0.004(2)
C24 0.030(3) 0.017(2) 0.028(2) 0.000(3) -0.003(2) 0.001(2)
C25 0.042(4) 0.016(3) 0.041(4) 0.003(2) -0.003(3) -0.003(2)
C26 0.029(3) 0.020(3) 0.041(3) -0.006(3) -0.011(3) 0.009(2)
C27 0.025(2) 0.017(2) 0.036(3) 0.000(3) -0.005(2) 0.005(2)
C28 0.022(2) 0.020(3) 0.040(3) -0.005(3) -0.006(2) 0.000(2)
C29 0.032(3) 0.019(3) 0.047(4) -0.004(3) -0.005(3) 0.002(2)
C30 0.028(3) 0.027(3) 0.041(3) 0.003(3) -0.013(2) 0.001(2)
C31 0.027(3) 0.028(3) 0.022(3) -0.003(2) -0.007(2) 0.011(2)
C32 0.029(3) 0.034(3) 0.032(3) -0.003(3) -0.003(2) 0.001(2)
C33 0.037(3) 0.047(4) 0.044(4) -0.013(3) -0.008(3) 0.004(3)
C34 0.026(3) 0.030(3) 0.042(3) -0.006(3) -0.009(2) 0.003(3)
C35 0.034(3) 0.037(3) 0.031(3) -0.007(3) -0.009(2) 0.001(3)
C36 0.028(3) 0.044(3) 0.032(3) 0.001(3) -0.002(2) 0.002(3)
C37 0.031(3) 0.044(3) 0.035(3) 0.004(3) -0.008(2) -0.007(3)
C38 0.047(3) 0.041(3) 0.026(3) -0.010(3) -0.003(2) -0.006(3)
C39 0.034(3) 0.040(3) 0.040(3) -0.017(3) 0.000(2) -0.010(3)
C40 0.030(3) 0.065(4) 0.028(3) -0.004(3) -0.006(3) -0.004(3)
C41 0.035(3) 0.030(3) 0.030(3) 0.006(2) -0.005(2) -0.005(3)
C42 0.031(3) 0.022(3) 0.045(3) 0.006(3) -0.004(3) -0.001(2)
C43 0.031(3) 0.030(3) 0.047(3) 0.002(3) 0.012(3) -0.005(3)
C44 0.032(3) 0.021(3) 0.050(4) -0.004(3) 0.013(3) -0.002(2)
C45 0.025(3) 0.039(4) 0.048(3) -0.003(3) 0.006(2) -0.007(3)
C46 0.039(4) 0.039(3) 0.052(4) -0.003(3) 0.005(3) -0.010(3)
C47 0.037(4) 0.059(4) 0.066(5) 0.000(4) 0.003(3) -0.008(3)
C48 0.035(4) 0.055(4) 0.054(4) -0.005(3) -0.002(3) -0.011(3)
C49 0.034(3) 0.039(4) 0.062(4) 0.002(3) 0.015(3) -0.012(3)
C50 0.026(3) 0.034(3) 0.055(4) 0.000(3) 0.001(3) -0.009(3)
C51 0.026(3) 0.034(3) 0.026(3) 0.000(2) -0.001(2) -0.002(2)
C52 0.032(3) 0.052(4) 0.052(4) -0.024(3) -0.008(3) 0.007(3)
C53 0.021(3) 0.040(4) 0.051(3) -0.010(3) -0.015(2) 0.013(3)
C54 0.041(3) 0.069(4) 0.037(3) 0.007(3) -0.015(3) -0.005(3)
O1S 0.029(4) 0.064(5) 0.040(4) -0.005(4) 0.004(4) 0.018(4)
C1S 0.055(8) 0.110(10) 0.034(6) -0.002(7) -0.005(6) 0.057(8)
C2S 0.114(13) 0.089(10) 0.065(7) 0.002(7) 0.002(9) 0.049(10)
C3S 0.021(5) 0.079(7) 0.048(6) 0.020(6) -0.005(5) -0.008(6)
C4S 0.024(6) 0.038(6) 0.055(6) 0.016(5) 0.017(5) 0.009(5)
O2S 0.059(4) 0.161(7) 0.057(4) 0.024(5) 0.022(3) 0.033(5)
C5S 0.058(4) 0.162(7) 0.062(4) 0.024(5) 0.022(3) 0.033(5)
C6S 0.060(4) 0.163(8) 0.062(4) 0.023(5) 0.021(4) 0.034(5)
C7S 0.058(4) 0.161(7) 0.058(4) 0.023(5) 0.024(4) 0.035(5)
C8S 0.058(4) 0.161(7) 0.056(4) 0.022(5) 0.025(3) 0.035(5)

loop_
_atom_type_symbol
_atom_type_description
_atom_type_scat_dispersion_real
_atom_type_scat_dispersion_imag
_atom_type_scat_source
C C 0.0033 0.0016 'International Tables Vol C Tables 4.2.6.8 and 6.1.1.4'
H H 0.0000 0.0000 'International Tables Vol C Tables 4.2.6.8 and 6.1.1.4'
O O 0.0106 0.0060 'International Tables Vol C Tables 4.2.6.8 and 6.1.1.4'
Br Br -0.2901 2.4595 'International Tables Vol C Tables 4.2.6.8 and 6.1.1.4'

loop_
_geom_angle_atom_site_label_1
_geom_angle_atom_site_label_2
_geom_angle_atom_site_label_3
_geom_angle
C7 O1 C6 112.7(4)
C23 O2 C22 112.3(4)
C33 O3 C1 116.9(4)
C44 O5 C17 114.1(4)
O3 C1 C2 106.6(4)
O3 C1 C32 108.0(4)
C2 C1 C32 116.2(5)
O3 C1 H1A 108.6
C2 C1 H1A 108.6
C32 C1 H1A 108.6
C1 C2 C3 109.1(5)
C1 C2 H2A 109.9
C3 C2 H2A 109.9
C1 C2 H2B 109.9
C3 C2 H2B 109.9
H2A C2 H2B 108.3
C4 C3 C2 113.1(4)
C4 C3 H3A 109.0
C2 C3 H3A 109.0
C4 C3 H3B 109.0
C2 C3 H3B 109.0
H3A C3 H3B 107.8
C3 C4 C31 109.4(4)
C3 C4 C40 106.6(5)
C31 C4 C40 112.9(4)
C3 C4 C5 110.8(4)
C31 C4 C5 109.3(4)
C40 C4 C5 107.9(4)
C6 C5 C28 107.5(4)
C6 C5 C4 114.0(4)
C28 C5 C4 116.4(4)
C6 C5 H5A 106.0
C28 C5 H5A 106.0
C4 C5 H5A 106.0
O1 C6 C5 111.3(4)
O1 C6 H6A 109.4
C5 C6 H6A 109.4
O1 C6 H6B 109.4
C5 C6 H6B 109.4
H6A C6 H6B 108.0
O1 C7 C27 122.4(4)
O1 C7 C8 114.3(4)
C27 C7 C8 123.3(5)
C9 C8 C24 120.6(4)
C9 C8 C7 122.5(5)
C24 C8 C7 116.8(5)
C10 C9 C8 118.4(5)
C10 C9 H9A 120.8
C8 C9 H9A 120.8
C9 C10 C11 123.6(5)
C9 C10 H10A 118.2
C11 C10 H10A 118.2
C23 C11 C10 116.0(4)
C23 C11 C12 122.4(4)
C10 C11 C12 121.5(4)
C13 C12 C11 109.9(4)
C13 C12 C41 109.4(4)
C11 C12 C41 105.5(4)
C13 C12 C21 110.2(4)
C11 C12 C21 110.4(4)
C41 C12 C21 111.4(4)
C14 C13 C12 113.9(4)
C14 C13 H13A 108.8
C12 C13 H13A 108.8
C14 C13 H13B 108.8
C12 C13 H13B 108.8
H13A C13 H13B 107.7
C15 C14 C13 110.4(4)
C15 C14 H14A 109.6
C13 C14 H14A 109.6
C15 C14 H14B 109.6
C13 C14 H14B 109.6
H14A C14 H14B 108.1
C14 C15 C16 113.5(4)
C14 C15 C20 110.1(4)
C16 C15 C20 117.8(4)
C14 C15 H15A 104.7
C16 C15 H15A 104.7
C20 C15 H15A 104.7
C43 C16 C42 107.8(4)
C43 C16 C15 110.2(4)
C42 C16 C15 115.9(4)
C43 C16 C17 106.6(4)
C42 C16 C17 111.4(4)
C15 C16 C17 104.7(4)
O5 C17 C18 108.6(4)
O5 C17 C16 108.6(4)
C18 C17 C16 115.0(4)
O5 C17 H17A 108.1
C18 C17 H17A 108.1
C16 C17 H17A 108.1
C17 C18 C19 109.7(4)
C17 C18 H18A 109.7
C19 C18 H18A 109.7
C17 C18 H18B 109.7
C19 C18 H18B 109.7
H18A C18 H18B 108.2
C18 C19 C20 111.8(4)
C18 C19 H19A 109.3
C20 C19 H19A 109.3
C18 C19 H19B 109.3
C20 C19 H19B 109.3
H19A C19 H19B 107.9
C21 C20 C51 109.9(4)
C21 C20 C19 110.0(4)
C51 C20 C19 106.3(4)
C21 C20 C15 108.9(4)
C51 C20 C15 113.1(4)
C19 C20 C15 108.5(4)
C22 C21 C20 115.3(4)
C22 C21 C12 106.8(4)
C20 C21 C12 116.7(4)
C22 C21 H21A 105.7
C20 C21 H21A 105.7
C12 C21 H21A 105.7
O2 C22 C21 110.7(4)
O2 C22 H22A 109.5
C21 C22 H22A 109.5
O2 C22 H22B 109.5
C21 C22 H22B 109.5
H22A C22 H22B 108.1
C11 C23 O2 122.2(4)
C11 C23 C24 123.6(5)
O2 C23 C24 114.1(4)
C8 C24 C25 119.9(4)
C8 C24 C23 116.9(4)
C25 C24 C23 123.2(5)
C26 C25 C24 120.7(5)
C26 C25 H25A 119.7
C24 C25 H25A 119.7
C25 C26 C27 122.6(5)
C25 C26 H26A 118.7
C27 C26 H26A 118.7
C7 C27 C26 116.3(4)
C7 C27 C28 123.1(5)
C26 C27 C28 120.6(4)
C52 C28 C27 105.6(4)
C52 C28 C29 111.0(5)
C27 C28 C29 109.4(4)
C52 C28 C5 111.7(5)
C27 C28 C5 109.8(4)
C29 C28 C5 109.3(4)
C30 C29 C28 113.1(5)
C30 C29 H29A 109.0
C28 C29 H29A 109.0
C30 C29 H29B 109.0
C28 C29 H29B 109.0
H29A C29 H29B 107.8
C29 C30 C31 111.4(4)
C29 C30 H30A 109.3
C31 C30 H30A 109.3
C29 C30 H30B 109.3
C31 C30 H30B 109.3
H30A C30 H30B 108.0
C30 C31 C4 111.3(4)
C30 C31 C32 114.6(4)
C4 C31 C32 116.6(4)
C30 C31 H31A 104.3
C4 C31 H31A 104.3
C32 C31 H31A 104.3
C54 C32 C1 107.2(5)
C54 C32 C53 108.9(5)
C1 C32 C53 110.6(5)
C54 C32 C31 110.2(5)
C1 C32 C31 106.9(4)
C53 C32 C31 112.9(4)
O4 C33 O3 127.2(5)
O4 C33 C34 122.3(5)
O3 C33 C34 110.5(5)
C35 C34 C39 122.2(5)
C35 C34 C33 121.5(5)
C39 C34 C33 116.2(5)
C34 C35 C36 119.1(5)
C34 C35 H35A 120.4
C36 C35 H35A 120.4
C37 C36 C35 120.0(5)
C37 C36 Br1 119.5(4)
C35 C36 Br1 120.5(4)
C38 C37 C36 118.9(5)
C38 C37 H37A 120.5
C36 C37 H37A 120.5
C37 C38 C39 122.2(5)
C37 C38 Br2 119.3(4)
C39 C38 Br2 118.5(4)
C34 C39 C38 117.4(5)
C34 C39 H39A 121.3
C38 C39 H39A 121.3
C4 C40 H40A 109.5
C4 C40 H40B 109.5
H40A C40 H40B 109.5
C4 C40 H40C 109.5
H40A C40 H40C 109.5
H40B C40 H40C 109.5
C12 C41 H41A 109.5
C12 C41 H41B 109.5
H41A C41 H41B 109.5
C12 C41 H41C 109.5
H41A C41 H41C 109.5
H41B C41 H41C 109.5
C16 C42 H42A 109.5
C16 C42 H42B 109.5
H42A C42 H42B 109.5
C16 C42 H42C 109.5
H42A C42 H42C 109.5
H42B C42 H42C 109.5
C16 C43 H43A 109.5
C16 C43 H43B 109.5
H43A C43 H43B 109.5
C16 C43 H43C 109.5
H43A C43 H43C 109.5
H43B C43 H43C 109.5
O6 C44 O5 125.1(5)
O6 C44 C45 122.7(5)
O5 C44 C45 112.2(5)
C46 C45 C50 120.4(5)
C46 C45 C44 122.5(5)
C50 C45 C44 117.1(5)
C45 C46 C47 118.4(6)
C45 C46 H46A 120.8
C47 C46 H46A 120.8
C48 C47 C46 121.6(6)
C48 C47 Br3 119.1(5)
C46 C47 Br3 119.2(5)
C47 C48 C49 118.4(6)
C47 C48 H48A 120.8
C49 C48 H48A 120.8
C48 C49 C50 122.9(6)
C48 C49 Br4 119.4(5)
C50 C49 Br4 117.7(5)
C49 C50 C45 118.1(6)
C49 C50 H50A 121.0
C45 C50 H50A 121.0
C20 C51 H51A 109.5
C20 C51 H51B 109.5
H51A C51 H51B 109.5
C20 C51 H51C 109.5
H51A C51 H51C 109.5
H51B C51 H51C 109.5
C28 C52 H52A 109.5
C28 C52 H52B 109.5
H52A C52 H52B 109.5
C28 C52 H52C 109.5
H52A C52 H52C 109.5
H52B C52 H52C 109.5
C32 C53 H53A 109.5
C32 C53 H53B 109.5
H53A C53 H53B 109.5
C32 C53 H53C 109.5
H53A C53 H53C 109.5
H53B C53 H53C 109.5
C32 C54 H54A 109.5
C32 C54 H54B 109.5
H54A C54 H54B 109.5
C32 C54 H54C 109.5
H54A C54 H54C 109.5
H54B C54 H54C 109.5
C4S O1S C1S 104.6(10)
O1S C1S C2S 107.6(12)
O1S C1S H1SA 110.2
C2S C1S H1SA 110.2
O1S C1S H1SB 110.2
C2S C1S H1SB 110.2
H1SA C1S H1SB 108.5
C1S C2S C3S 99.8(12)
C1S C2S H2SA 111.8
C3S C2S H2SA 111.8
C1S C2S H2SB 111.8
C3S C2S H2SB 111.8
H2SA C2S H2SB 109.5
C4S C3S C2S 97.8(12)
C4S C3S H3SA 112.2
C2S C3S H3SA 112.2
C4S C3S H3SB 112.2
C2S C3S H3SB 112.2
H3SA C3S H3SB 109.8
O1S C4S C3S 111.9(11)
O1S C4S H4SA 109.2
C3S C4S H4SA 109.2
O1S C4S H4SB 109.2
C3S C4S H4SB 109.2
H4SA C4S H4SB 107.9
C5S O2S C8S 99.2(15)
O2S C5S C6S 116(2)
O2S C5S H5SA 108.4
C6S C5S H5SA 108.4
O2S C5S H5SB 108.4
C6S C5S H5SB 108.4
H5SA C5S H5SB 107.4
C7S C6S C5S 99.9(13)
C7S C6S H6SA 111.8
C5S C6S H6SA 111.8
C7S C6S H6SB 111.8
C5S C6S H6SB 111.8
H6SA C6S H6SB 109.5
C8S C7S C6S 100.7(18)
C8S C7S H7SA 111.6
C6S C7S H7SA 111.6
C8S C7S H7SB 111.6
C6S C7S H7SB 111.6
H7SA C7S H7SB 109.4
C7S C8S O2S 114.7(18)
C7S C8S H8SA 108.6
O2S C8S H8SA 108.6
C7S C8S H8SB 108.6
O2S C8S H8SB 108.6
H8SA C8S H8SB 107.6

loop_
_geom_bond_atom_site_label_1
_geom_bond_atom_site_label_2
_geom_bond_distance
Br1 C36 1.892(5)
Br2 C38 1.915(5)
Br3 C47 1.896(7)
Br4 C49 1.904(6)
O1 C7 1.373(6)
O1 C6 1.445(6)
O2 C23 1.391(6)
O2 C22 1.430(6)
O3 C33 1.314(7)
O3 C1 1.470(6)
O4 C33 1.202(7)
O5 C44 1.338(6)
O5 C17 1.473(6)
O6 C44 1.207(6)
C1 C2 1.507(8)
C1 C32 1.541(8)
C1 H1A 1.0000
C2 C3 1.550(7)
C2 H2A 0.9900
C2 H2B 0.9900
C3 C4 1.517(8)
C3 H3A 0.9900
C3 H3B 0.9900
C4 C31 1.556(7)
C4 C40 1.564(8)
C4 C5 1.571(7)
C5 C6 1.523(8)
C5 C28 1.567(7)
C5 H5A 1.0000
C6 H6A 0.9900
C6 H6B 0.9900
C7 C27 1.383(7)
C7 C8 1.443(7)
C8 C9 1.407(7)
C8 C24 1.414(7)
C9 C10 1.375(7)
C9 H9A 0.9500
C10 C11 1.403(7)
C10 H10A 0.9500
C11 C23 1.375(7)
C11 C12 1.535(7)
C12 C13 1.534(7)
C12 C41 1.552(7)
C12 C21 1.556(7)
C13 C14 1.534(7)
C13 H13A 0.9900
C13 H13B 0.9900
C14 C15 1.531(7)
C14 H14A 0.9900
C14 H14B 0.9900
C15 C16 1.538(6)
C15 C20 1.572(7)
C15 H15A 1.0000
C16 C43 1.531(7)
C16 C42 1.533(7)
C16 C17 1.559(7)
C17 C18 1.485(8)
C17 H17A 1.0000
C18 C19 1.533(7)
C18 H18A 0.9900
C18 H18B 0.9900
C19 C20 1.566(7)
C19 H19A 0.9900
C19 H19B 0.9900
C20 C21 1.547(6)
C20 C51 1.555(7)
C21 C22 1.537(7)
C21 H21A 1.0000
C22 H22A 0.9900
C22 H22B 0.9900
C23 C24 1.416(6)
C24 C25 1.415(7)
C25 C26 1.352(7)
C25 H25A 0.9500
C26 C27 1.428(7)
C26 H26A 0.9500
C27 C28 1.532(6)
C28 C52 1.530(8)
C28 C29 1.552(8)
C29 C30 1.503(7)
C29 H29A 0.9900
C29 H29B 0.9900
C30 C31 1.523(7)
C30 H30A 0.9900
C30 H30B 0.9900
C31 C32 1.576(7)
C31 H31A 1.0000
C32 C54 1.499(8)
C32 C53 1.555(7)
C33 C34 1.545(7)
C34 C35 1.354(8)
C34 C39 1.359(7)
C35 C36 1.402(7)
C35 H35A 0.9500
C36 C37 1.369(7)
C37 C38 1.355(8)
C37 H37A 0.9500
C38 C39 1.398(7)
C39 H39A 0.9500
C40 H40A 0.9800
C40 H40B 0.9800
C40 H40C 0.9800
C41 H41A 0.9800
C41 H41B 0.9800
C41 H41C 0.9800
C42 H42A 0.9800
C42 H42B 0.9800
C42 H42C 0.9800
C43 H43A 0.9800
C43 H43B 0.9800
C43 H43C 0.9800
C44 C45 1.497(7)
C45 C46 1.375(8)
C45 C50 1.396(8)
C46 C47 1.410(8)
C46 H46A 0.9500
C47 C48 1.350(10)
C48 C49 1.367(9)
C48 H48A 0.9500
C49 C50 1.372(8)
C50 H50A 0.9500
C51 H51A 0.9800
C51 H51B 0.9800
C51 H51C 0.9800
C52 H52A 0.9800
C52 H52B 0.9800
C52 H52C 0.9800
C53 H53A 0.9800
C53 H53B 0.9800
C53 H53C 0.9800
C54 H54A 0.9800
C54 H54B 0.9800
C54 H54C 0.9800
O1S C4S 1.369(13)
O1S C1S 1.376(14)
C1S C2S 1.442(19)
C1S H1SA 0.9900
C1S H1SB 0.9900
C2S C3S 1.50(2)
C2S H2SA 0.9900
C2S H2SB 0.9900
C3S C4S 1.423(15)
C3S H3SA 0.9900
C3S H3SB 0.9900
C4S H4SA 0.9900
C4S H4SB 0.9900
O2S C5S 1.221(18)
O2S C8S 1.55(2)
C5S C6S 1.51(3)
C5S H5SA 0.9900
C5S H5SB 0.9900
C6S C7S 1.50(3)
C6S H6SA 0.9900
C6S H6SB 0.9900
C7S C8S 1.30(2)
C7S H7SA 0.9900
C7S H7SB 0.9900
C8S H8SA 0.9900
C8S H8SB 0.9900

loop_
_geom_torsion_atom_site_label_1
_geom_torsion_atom_site_label_2
_geom_torsion_atom_site_label_3
_geom_torsion_atom_site_label_4
_geom_torsion
C33 O3 C1 C2 116.5(6)
C33 O3 C1 C32 -117.9(5)
O3 C1 C2 C3 178.1(4)
C32 C1 C2 C3 57.7(6)
C1 C2 C3 C4 -57.4(7)
C2 C3 C4 C31 53.9(7)
C2 C3 C4 C40 -68.4(6)
C2 C3 C4 C5 174.4(5)
C3 C4 C5 C6 -43.1(7)
C31 C4 C5 C6 77.5(6)
C40 C4 C5 C6 -159.5(5)
C3 C4 C5 C28 -169.2(5)
C31 C4 C5 C28 -48.6(6)
C40 C4 C5 C28 74.4(6)
C7 O1 C6 C5 56.8(6)
C28 C5 C6 O1 -66.1(5)
C4 C5 C6 O1 163.3(4)
C6 O1 C7 C27 -19.4(7)
C6 O1 C7 C8 162.7(5)
O1 C7 C8 C9 3.1(8)
C27 C7 C8 C9 -174.7(5)
O1 C7 C8 C24 -179.4(5)
C27 C7 C8 C24 2.8(9)
C24 C8 C9 C10 -4.8(8)
C7 C8 C9 C10 172.6(5)
C8 C9 C10 C11 1.7(9)
C9 C10 C11 C23 6.0(8)
C9 C10 C11 C12 -172.1(5)
C23 C11 C12 C13 119.3(5)
C10 C11 C12 C13 -62.7(6)
C23 C11 C12 C41 -122.9(5)
C10 C11 C12 C41 55.1(6)
C23 C11 C12 C21 -2.5(7)
C10 C11 C12 C21 175.6(5)
C11 C12 C13 C14 -170.6(4)
C41 C12 C13 C14 74.0(5)
C21 C12 C13 C14 -48.7(5)
C12 C13 C14 C15 57.9(6)
C13 C14 C15 C16 164.5(4)
C13 C14 C15 C20 -61.0(5)
C14 C15 C16 C43 -63.1(6)
C20 C15 C16 C43 166.1(4)
C14 C15 C16 C42 59.6(6)
C20 C15 C16 C42 -71.2(6)
C14 C15 C16 C17 -177.3(4)
C20 C15 C16 C17 51.9(5)
C44 O5 C17 C18 88.8(5)
C44 O5 C17 C16 -145.4(4)
C43 C16 C17 O5 64.0(5)
C42 C16 C17 O5 -53.2(6)
C15 C16 C17 O5 -179.2(4)
C43 C16 C17 C18 -174.0(4)
C42 C16 C17 C18 68.7(5)
C15 C16 C17 C18 -57.3(5)
O5 C17 C18 C19 -175.3(4)
C16 C17 C18 C19 62.8(6)
C17 C18 C19 C20 -57.7(6)
C18 C19 C20 C21 169.9(4)
C18 C19 C20 C51 -71.2(5)
C18 C19 C20 C15 50.8(5)
C14 C15 C20 C21 56.7(5)
C16 C15 C20 C21 -171.0(4)
C14 C15 C20 C51 -65.9(5)
C16 C15 C20 C51 66.5(5)
C14 C15 C20 C19 176.4(4)
C16 C15 C20 C19 -51.3(5)
C51 C20 C21 C22 -159.9(4)
C19 C20 C21 C22 -43.2(6)
C15 C20 C21 C22 75.7(5)
C51 C20 C21 C12 73.6(5)
C19 C20 C21 C12 -169.7(4)
C15 C20 C21 C12 -50.9(6)
C13 C12 C21 C22 -84.0(4)
C11 C12 C21 C22 37.5(6)
C41 C12 C21 C22 154.4(4)
C13 C12 C21 C20 46.6(6)
C11 C12 C21 C20 168.2(4)
C41 C12 C21 C20 -74.9(6)
C23 O2 C22 C21 58.0(5)
C20 C21 C22 O2 160.9(4)
C12 C21 C22 O2 -67.7(5)
C10 C11 C23 O2 172.3(5)
C12 C11 C23 O2 -9.6(8)
C10 C11 C23 C24 -11.2(8)
C12 C11 C23 C24 166.9(5)
C22 O2 C23 C11 -18.6(6)
C22 O2 C23 C24 164.6(4)
C9 C8 C24 C25 -179.0(6)
C7 C8 C24 C25 3.5(7)
C9 C8 C24 C23 0.1(8)
C7 C8 C24 C23 -177.4(5)
C11 C23 C24 C8 8.3(8)
O2 C23 C24 C8 -174.9(4)
C11 C23 C24 C25 -172.6(5)
O2 C23 C24 C25 4.1(7)
C8 C24 C25 C26 -6.1(8)
C23 C24 C25 C26 174.8(5)
C24 C25 C26 C27 2.5(9)
O1 C7 C27 C26 176.1(5)
C8 C7 C27 C26 -6.2(8)
O1 C7 C27 C28 -6.8(8)
C8 C7 C27 C28 170.9(5)
C25 C26 C27 C7 3.5(8)
C25 C26 C27 C28 -173.6(5)
C7 C27 C28 C52 -124.8(6)
C26 C27 C28 C52 52.1(7)
C7 C27 C28 C29 115.6(6)
C26 C27 C28 C29 -67.4(6)
C7 C27 C28 C5 -4.3(7)
C26 C27 C28 C5 172.7(5)
C6 C5 C28 C52 154.4(4)
C4 C5 C28 C52 -76.3(6)
C6 C5 C28 C27 37.6(6)
C4 C5 C28 C27 166.9(4)
C6 C5 C28 C29 -82.4(5)
C4 C5 C28 C29 46.9(6)
C52 C28 C29 C30 72.4(6)
C27 C28 C29 C30 -171.4(5)
C5 C28 C29 C30 -51.2(6)
C28 C29 C30 C31 59.9(7)
C29 C30 C31 C4 -60.8(7)
C29 C30 C31 C32 164.3(5)
C3 C4 C31 C30 174.9(5)
C40 C4 C31 C30 -66.5(6)
C5 C4 C31 C30 53.5(6)
C3 C4 C31 C32 -51.1(6)
C40 C4 C31 C32 67.4(6)
C5 C4 C31 C32 -172.6(4)
O3 C1 C32 C54 69.9(5)
C2 C1 C32 C54 -170.4(4)
O3 C1 C32 C53 -48.7(6)
C2 C1 C32 C53 71.0(6)
O3 C1 C32 C31 -172.0(4)
C2 C1 C32 C31 -52.3(6)
C30 C31 C32 C54 -62.9(7)
C4 C31 C32 C54 164.7(5)
C30 C31 C32 C1 -179.0(5)
C4 C31 C32 C1 48.6(6)
C30 C31 C32 C53 59.1(7)
C4 C31 C32 C53 -73.3(6)
C1 O3 C33 O4 -0.8(10)
C1 O3 C33 C34 178.4(5)
O4 C33 C34 C35 -156.2(7)
O3 C33 C34 C35 24.5(8)
O4 C33 C34 C39 24.5(9)
O3 C33 C34 C39 -154.8(5)
C39 C34 C35 C36 -0.6(9)
C33 C34 C35 C36 -179.9(5)
C34 C35 C36 C37 2.5(9)
C34 C35 C36 Br1 -176.7(4)
C35 C36 C37 C38 -1.9(10)
Br1 C36 C37 C38 177.4(5)
C36 C37 C38 C39 -0.6(10)
C36 C37 C38 Br2 179.0(5)
C35 C34 C39 C38 -1.9(9)
C33 C34 C39 C38 177.4(5)
C37 C38 C39 C34 2.5(10)
Br2 C38 C39 C34 -177.2(4)
C17 O5 C44 O6 10.2(8)
C17 O5 C44 C45 -169.6(4)
O6 C44 C45 C46 172.2(6)
O5 C44 C45 C46 -8.0(8)
O6 C44 C45 C50 -8.7(8)
O5 C44 C45 C50 171.0(5)
C50 C45 C46 C47 -5.1(9)
C44 C45 C46 C47 174.0(6)
C45 C46 C47 C48 3.2(10)
C45 C46 C47 Br3 179.1(5)
C46 C47 C48 C49 -1.1(10)
Br3 C47 C48 C49 -177.0(5)
C47 C48 C49 C50 1.0(11)
C47 C48 C49 Br4 -178.6(5)
C48 C49 C50 C45 -2.8(10)
Br4 C49 C50 C45 176.7(4)
C46 C45 C50 C49 4.9(9)
C44 C45 C50 C49 -174.2(5)
C4S O1S C1S C2S 20.0(17)
O1S C1S C2S C3S -38.7(18)
C1S C2S C3S C4S 40.0(15)
C1S O1S C4S C3S 8.6(13)
C2S C3S C4S O1S -31.4(13)
C8S O2S C5S C6S -12.9(17)
O2S C5S C6S C7S 28.0(18)
C5S C6S C7S C8S -29.4(16)
C6S C7S C8S O2S 25.8(18)
C5S O2S C8S C7S -9.6(18)
